data_1506590
loop_
_publ_author_name
'Ogasawara, Masamichi'
'Ngo, Helen L.'
'Sakamoto, Takeshi'
'Takahashi, Tamotsu'
'Lin, Wenbin'

_publ_section_title
;
 Applications of 4,4'-(Me3Si)2-BINAP in transition-metal-catalyzed
 asymmetric carbon-carbon bond-forming reactions.
;
_journal_issue 14
_journal_name_full 'Organic letters'
_journal_page_first 2881
_journal_page_last 2884
_journal_paper_doi 10.1021/ol050834s
_journal_volume 7
_journal_year 2005
_chemical_formula_sum 'C53 H53 Cl O4 P2 Pd Si2'
_chemical_formula_weight 1013.92
_chemical_name_systematic
; 
 ? 
;
_space_group_IT_number 4
_symmetry_space_group_name_Hall 'P 2yb'
_symmetry_space_group_name_H-M 'P 1 21 1'
_atom_sites_solution_hydrogens geom
_atom_sites_solution_primary direct
_atom_sites_solution_secondary difmap
_audit_creation_method SHELXL-97
_cell_angle_alpha 90.00
_cell_angle_beta 103.342(2)
_cell_angle_gamma 90.00
_cell_formula_units_Z 4
_cell_length_a 15.6736(16)
_cell_length_b 11.2374(11)
_cell_length_c 28.466(3)
_cell_measurement_temperature 173(2)
_cell_volume 4878.4(9)
_computing_structure_refinement 'SHELXL-97 (Sheldrick, 1997)'
_computing_structure_solution 'SHELXS-97 (Sheldrick, 1990)'
_diffrn_ambient_temperature 173(2)
_diffrn_measured_fraction_theta_full 0.995
_diffrn_measured_fraction_theta_max 0.995
_diffrn_radiation_monochromator graphite
_diffrn_radiation_source 'fine-focus sealed tube'
_diffrn_radiation_type MoK\a
_diffrn_radiation_wavelength 0.71073
_diffrn_reflns_av_R_equivalents 0.0988
_diffrn_reflns_av_sigmaI/netI 0.1634
_diffrn_reflns_limit_h_max 17
_diffrn_reflns_limit_h_min -17
_diffrn_reflns_limit_k_max 12
_diffrn_reflns_limit_k_min -12
_diffrn_reflns_limit_l_max 31
_diffrn_reflns_limit_l_min -31
_diffrn_reflns_number 27926
_diffrn_reflns_theta_full 23.25
_diffrn_reflns_theta_max 23.25
_diffrn_reflns_theta_min 1.67
_exptl_absorpt_coefficient_mu 0.595
_exptl_crystal_density_diffrn 1.381
_exptl_crystal_density_method 'not measured'
_exptl_crystal_F_000 2096
_refine_diff_density_max 1.009
_refine_diff_density_min -0.859
_refine_diff_density_rms 0.108
_refine_ls_abs_structure_details 'Flack H D (1983), Acta Cryst. A39, 876-881'
_refine_ls_abs_structure_Flack -0.01(4)
_refine_ls_extinction_method none
_refine_ls_goodness_of_fit_ref 1.054
_refine_ls_hydrogen_treatment mixed
_refine_ls_matrix_type full
_refine_ls_number_parameters 1085
_refine_ls_number_reflns 13761
_refine_ls_number_restraints 1
_refine_ls_restrained_S_all 1.054
_refine_ls_R_factor_all 0.1299
_refine_ls_R_factor_gt 0.0810
_refine_ls_shift/su_max 0.001
_refine_ls_shift/su_mean 0.000
_refine_ls_structure_factor_coef Fsqd
_refine_ls_weighting_details 'calc w=1/[\s^2^(Fo^2^)+(0.0188P)^2^+12.2841P] where P=(Fo^2^+2Fc^2^)/3'
_refine_ls_weighting_scheme calc
_refine_ls_wR_factor_gt 0.1231
_refine_ls_wR_factor_ref 0.1399
_reflns_number_gt 9297
_reflns_number_total 13761
_reflns_threshold_expression >2sigma(I)
_cod_data_source_file ol050834ssi20050416_032437.cif
_cod_data_source_block d
_cod_original_cell_volume 4878.4(8)
_cod_database_code 1506590

loop_
_symmetry_equiv_pos_as_xyz
'x, y, z'
'-x, y+1/2, -z'

loop_
_atom_site_label
_atom_site_type_symbol
_atom_site_fract_x
_atom_site_fract_y
_atom_site_fract_z
_atom_site_U_iso_or_equiv
_atom_site_adp_type
_atom_site_occupancy
_atom_site_symmetry_multiplicity
_atom_site_calc_flag
_atom_site_refinement_flags
Pd1 Pd 0.59480(7) -0.23502(8) 0.41511(3) 0.0273(3) Uani 1 1 d .
Pd2 Pd 0.94308(6) 0.01737(8) 0.05397(3) 0.0258(3) Uani 1 1 d .
Cl1 Cl 1.2192(3) 0.2416(4) 0.08451(18) 0.0666(13) Uani 1 1 d .
Cl2 Cl 0.2865(4) -0.1211(5) 0.3921(2) 0.0840(16) Uani 1 1 d .
P1 P 0.6708(2) -0.0695(3) 0.45145(11) 0.0248(8) Uani 1 1 d .
P2 P 0.6259(2) -0.2024(3) 0.34082(11) 0.0223(8) Uani 1 1 d .
P3 P 0.9152(2) -0.0411(3) 0.12608(12) 0.0254(8) Uani 1 1 d .
P4 P 0.8389(2) 0.1674(3) 0.04162(11) 0.0219(8) Uani 1 1 d .
Si1 Si 0.4420(2) 0.1848(3) 0.24083(13) 0.0376(10) Uani 1 1 d .
Si2 Si 1.0346(3) -0.1481(4) 0.49394(14) 0.0451(11) Uani 1 1 d .
Si3 Si 1.0428(3) 0.2943(4) 0.26839(13) 0.0422(11) Uani 1 1 d .
Si4 Si 0.5248(3) -0.0678(3) -0.02459(13) 0.0363(10) Uani 1 1 d .
O1 O 1.1744(7) 0.1733(11) 0.1126(4) 0.096(4) Uani 1 1 d .
O2 O 1.1565(8) 0.2846(14) 0.0429(4) 0.107(4) Uani 1 1 d .
O3 O 1.2576(10) 0.3398(13) 0.1125(6) 0.153(7) Uani 1 1 d .
O4 O 1.2842(11) 0.1737(14) 0.0721(6) 0.155(7) Uani 1 1 d .
O5 O 0.2629(15) -0.0186(16) 0.3785(10) 0.258(14) Uani 1 1 d .
O6 O 0.3466(11) -0.1659(19) 0.3753(8) 0.229(12) Uani 1 1 d .
O7 O 0.2106(12) -0.1905(18) 0.3823(9) 0.221(11) Uani 1 1 d .
O8 O 0.3201(17) -0.108(3) 0.4402(7) 0.37(2) Uani 1 1 d .
C1 C 0.9319(9) -0.0977(10) 0.4484(4) 0.029(3) Uani 1 1 d .
C2 C 0.9324(8) -0.0666(10) 0.4000(4) 0.026(3) Uani 1 1 d .
C3 C 1.0105(8) -0.0760(10) 0.3822(4) 0.030(3) Uani 1 1 d .
H3A H 1.0630 -0.1043 0.4029 0.036 Uiso 1 1 calc R
C4 C 1.0103(9) -0.0450(11) 0.3361(5) 0.039(4) Uani 1 1 d .
H4A H 1.0622 -0.0533 0.3246 0.046 Uiso 1 1 calc R
C5 C 0.9344(9) -0.0011(12) 0.3057(5) 0.044(4) Uani 1 1 d .
H5A H 0.9355 0.0213 0.2736 0.052 Uiso 1 1 calc R
C6 C 0.8590(8) 0.0104(12) 0.3208(4) 0.034(3) Uani 1 1 d .
H6A H 0.8081 0.0401 0.2990 0.041 Uiso 1 1 calc R
C7 C 0.8542(7) -0.0214(9) 0.3692(4) 0.021(3) Uani 1 1 d .
C8 C 0.7751(7) -0.0166(9) 0.3850(4) 0.018(3) Uiso 1 1 d .
C9 C 0.7745(8) -0.0527(9) 0.4313(4) 0.024(3) Uani 1 1 d .
C10 C 0.8552(8) -0.0898(10) 0.4629(4) 0.027(3) Uani 1 1 d .
H10A H 0.8551 -0.1097 0.4954 0.033 Uiso 1 1 calc R
C11 C 0.6937(7) 0.0297(11) 0.3505(3) 0.023(3) Uani 1 1 d .
C12 C 0.6874(8) 0.1550(11) 0.3418(4) 0.029(3) Uani 1 1 d .
C13 C 0.7558(8) 0.2337(10) 0.3645(4) 0.034(3) Uani 1 1 d .
H13A H 0.8068 0.2020 0.3855 0.040 Uiso 1 1 calc R
C14 C 0.7496(10) 0.3533(11) 0.3567(5) 0.038(4) Uani 1 1 d .
H14A H 0.7957 0.4040 0.3729 0.046 Uiso 1 1 calc R
C15 C 0.6774(9) 0.4016(12) 0.3257(5) 0.040(4) Uani 1 1 d .
H15A H 0.6740 0.4850 0.3203 0.048 Uiso 1 1 calc R
C16 C 0.6089(9) 0.3276(11) 0.3022(4) 0.032(3) Uani 1 1 d .
H16A H 0.5596 0.3616 0.2806 0.038 Uiso 1 1 calc R
C17 C 0.6118(8) 0.2038(11) 0.3099(4) 0.026(3) Uani 1 1 d .
C18 C 0.5441(8) 0.1268(11) 0.2853(4) 0.028(3) Uani 1 1 d .
C19 C 0.5531(7) 0.0077(12) 0.2955(4) 0.024(3) Uani 1 1 d .
H19A H 0.5069 -0.0441 0.2806 0.028 Uiso 1 1 calc R
C20 C 0.6272(7) -0.0417(9) 0.3270(4) 0.022(3) Uani 1 1 d .
C21 C 1.1236(8) -0.0316(13) 0.5027(5) 0.058(5) Uani 1 1 d .
H21A H 1.1755 -0.0605 0.5261 0.087 Uiso 1 1 calc R
H21B H 1.1026 0.0418 0.5148 0.087 Uiso 1 1 calc R
H21C H 1.1389 -0.0158 0.4718 0.087 Uiso 1 1 calc R
C22 C 1.0032(10) -0.1759(15) 0.5518(5) 0.072(6) Uani 1 1 d .
H22A H 0.9569 -0.2364 0.5470 0.109 Uiso 1 1 calc R
H22B H 0.9816 -0.1020 0.5632 0.109 Uiso 1 1 calc R
H22C H 1.0544 -0.2042 0.5759 0.109 Uiso 1 1 calc R
C23 C 1.0789(10) -0.2913(12) 0.4747(6) 0.074(5) Uani 1 1 d .
H23A H 1.0333 -0.3526 0.4700 0.111 Uiso 1 1 calc R
H23B H 1.1295 -0.3172 0.4998 0.111 Uiso 1 1 calc R
H23C H 1.0971 -0.2786 0.4444 0.111 Uiso 1 1 calc R
C24 C 0.3792(9) 0.2904(14) 0.2708(5) 0.064(5) Uani 1 1 d .
H24A H 0.3627 0.2506 0.2980 0.096 Uiso 1 1 calc R
H24B H 0.3261 0.3163 0.2475 0.096 Uiso 1 1 calc R
H24C H 0.4157 0.3599 0.2825 0.096 Uiso 1 1 calc R
C25 C 0.4731(7) 0.2593(12) 0.1884(4) 0.039(3) Uani 1 1 d .
H25A H 0.4202 0.2886 0.1659 0.058 Uiso 1 1 calc R
H25B H 0.5031 0.2021 0.1718 0.058 Uiso 1 1 calc R
H25C H 0.5124 0.3263 0.2000 0.058 Uiso 1 1 calc R
C26 C 0.3705(8) 0.0561(12) 0.2183(5) 0.060(5) Uani 1 1 d .
H26A H 0.3529 0.0172 0.2454 0.090 Uiso 1 1 calc R
H26B H 0.4025 -0.0007 0.2027 0.090 Uiso 1 1 calc R
H26C H 0.3182 0.0837 0.1949 0.090 Uiso 1 1 calc R
C27 C 0.7015(8) -0.0814(11) 0.5174(4) 0.027(3) Uani 1 1 d .
C28 C 0.7289(8) -0.1895(12) 0.5373(5) 0.041(4) Uani 1 1 d .
H28A H 0.7354 -0.2540 0.5168 0.050 Uiso 1 1 calc R
C29 C 0.7473(8) -0.2066(13) 0.5868(5) 0.042(4) Uani 1 1 d .
H29A H 0.7625 -0.2837 0.5997 0.050 Uiso 1 1 calc R
C30 C 0.7438(10) -0.1133(16) 0.6171(5) 0.059(5) Uani 1 1 d .
H30A H 0.7583 -0.1236 0.6511 0.070 Uiso 1 1 calc R
C31 C 0.7185(9) -0.0036(14) 0.5967(5) 0.051(4) Uani 1 1 d .
H31A H 0.7154 0.0623 0.6171 0.061 Uiso 1 1 calc R
C32 C 0.6975(8) 0.0126(14) 0.5470(4) 0.043(3) Uani 1 1 d .
H32A H 0.6805 0.0889 0.5337 0.052 Uiso 1 1 calc R
C33 C 0.6091(9) 0.0685(11) 0.4377(4) 0.035(4) Uani 1 1 d .
C34 C 0.5199(9) 0.0611(11) 0.4152(4) 0.033(3) Uani 1 1 d .
H34A H 0.4929 -0.0145 0.4082 0.040 Uiso 1 1 calc R
C35 C 0.4715(9) 0.1625(12) 0.4032(4) 0.035(3) Uani 1 1 d .
H35A H 0.4115 0.1563 0.3871 0.042 Uiso 1 1 calc R
C36 C 0.5083(10) 0.2741(15) 0.4140(4) 0.050(4) Uani 1 1 d .
H36A H 0.4734 0.3437 0.4065 0.060 Uiso 1 1 calc R
C37 C 0.5970(10) 0.2834(13) 0.4361(5) 0.045(4) Uani 1 1 d .
H37A H 0.6230 0.3596 0.4432 0.054 Uiso 1 1 calc R
C38 C 0.6474(8) 0.1820(11) 0.4479(4) 0.031(3) Uani 1 1 d .
H38A H 0.7080 0.1889 0.4629 0.037 Uiso 1 1 calc R
C39 C 0.5445(8) -0.2702(10) 0.2909(4) 0.025(3) Uani 1 1 d .
C40 C 0.4569(9) -0.2624(11) 0.2930(5) 0.043(4) Uani 1 1 d .
H40A H 0.4415 -0.2201 0.3187 0.052 Uiso 1 1 calc R
C41 C 0.3911(10) -0.3162(14) 0.2576(6) 0.060(5) Uani 1 1 d .
H41A H 0.3309 -0.3074 0.2578 0.072 Uiso 1 1 calc R
C42 C 0.4172(11) -0.3824(12) 0.2225(5) 0.054(4) Uani 1 1 d .
H42A H 0.3737 -0.4245 0.1998 0.064 Uiso 1 1 calc R
C43 C 0.5000(10) -0.3900(12) 0.2190(5) 0.048(4) Uani 1 1 d .
H43A H 0.5146 -0.4323 0.1931 0.058 Uiso 1 1 calc R
C44 C 0.5654(9) -0.3347(10) 0.2540(4) 0.031(3) Uani 1 1 d .
H44A H 0.6250 -0.3419 0.2523 0.037 Uiso 1 1 calc R
C45 C 0.7324(7) -0.2598(9) 0.3354(4) 0.021(3) Uiso 1 1 d .
C46 C 0.7663(7) -0.2377(12) 0.2968(4) 0.029(3) Uani 1 1 d .
H46A H 0.7334 -0.1919 0.2708 0.035 Uiso 1 1 calc R
C47 C 0.8475(9) -0.2803(10) 0.2943(5) 0.036(4) Uani 1 1 d .
H47A H 0.8697 -0.2643 0.2666 0.043 Uiso 1 1 calc R
C48 C 0.8979(9) -0.3476(10) 0.3327(5) 0.036(3) Uani 1 1 d .
H48A H 0.9539 -0.3773 0.3311 0.044 Uiso 1 1 calc R
C49 C 0.8644(8) -0.3690(11) 0.3721(5) 0.038(4) Uani 1 1 d .
H49A H 0.8982 -0.4121 0.3986 0.045 Uiso 1 1 calc R
C50 C 0.7824(8) -0.3288(10) 0.3737(4) 0.028(3) Uani 1 1 d .
H50A H 0.7590 -0.3474 0.4008 0.033 Uiso 1 1 calc R
C51 C 0.5331(9) -0.2881(12) 0.4733(5) 0.046(4) Uiso 1 1 d .
H51A H 0.5697 -0.2817 0.5065 0.056 Uiso 1 1 calc R
H51B H 0.4717 -0.2619 0.4703 0.056 Uiso 1 1 calc R
C52 C 0.5445(12) -0.3837(15) 0.4488(6) 0.081(5) Uiso 1 1 d .
H52A H 0.5896 -0.4412 0.4663 0.097 Uiso 1 1 calc R
C53 C 0.5192(9) -0.3987(12) 0.3991(5) 0.045(4) Uiso 1 1 d .
H53A H 0.4559 -0.3898 0.3842 0.054 Uiso 1 1 calc R
H53B H 0.5473 -0.4648 0.3853 0.054 Uiso 1 1 calc R
C54 C 0.9441(8) 0.2403(11) 0.2206(4) 0.032(3) Uani 1 1 d .
C55 C 0.8612(8) 0.2969(10) 0.2091(4) 0.029(3) Uani 1 1 d .
C56 C 0.8425(11) 0.4038(11) 0.2312(5) 0.046(4) Uani 1 1 d .
H56A H 0.8876 0.4376 0.2556 0.055 Uiso 1 1 calc R
C57 C 0.7645(10) 0.4606(12) 0.2196(5) 0.052(4) Uani 1 1 d .
H57A H 0.7550 0.5322 0.2354 0.062 Uiso 1 1 calc R
C58 C 0.6990(8) 0.4109(11) 0.1839(5) 0.032(3) Uani 1 1 d .
H58A H 0.6435 0.4491 0.1758 0.039 Uiso 1 1 calc R
C59 C 0.7105(8) 0.3110(10) 0.1602(4) 0.029(3) Uani 1 1 d .
H59A H 0.6641 0.2819 0.1352 0.035 Uiso 1 1 calc R
C60 C 0.7924(8) 0.2479(10) 0.1723(4) 0.025(3) Uani 1 1 d .
C61 C 0.8062(8) 0.1453(10) 0.1473(4) 0.020(3) Uani 1 1 d .
C62 C 0.8861(8) 0.0859(9) 0.1593(4) 0.022(3) Uani 1 1 d .
C63 C 0.9534(8) 0.1371(10) 0.1962(4) 0.027(3) Uani 1 1 d .
H63A H 1.0083 0.0972 0.2045 0.033 Uiso 1 1 calc R
C64 C 0.7340(8) 0.0987(10) 0.1063(4) 0.023(3) Uiso 1 1 d .
C65 C 0.6623(7) 0.0393(10) 0.1172(4) 0.021(3) Uani 1 1 d .
C66 C 0.6527(7) 0.0239(13) 0.1660(4) 0.033(3) Uani 1 1 d .
H66A H 0.6946 0.0591 0.1917 0.040 Uiso 1 1 calc R
C67 C 0.5854(8) -0.0396(10) 0.1760(4) 0.031(3) Uani 1 1 d .
H67A H 0.5796 -0.0454 0.2084 0.038 Uiso 1 1 calc R
C68 C 0.5239(9) -0.0973(12) 0.1388(5) 0.043(4) Uani 1 1 d .
H68A H 0.4789 -0.1453 0.1462 0.052 Uiso 1 1 calc R
C69 C 0.5305(8) -0.0829(11) 0.0921(5) 0.034(3) Uani 1 1 d .
H69A H 0.4874 -0.1193 0.0673 0.040 Uiso 1 1 calc R
C70 C 0.5970(8) -0.0174(10) 0.0787(4) 0.028(3) Uani 1 1 d .
C71 C 0.6050(7) -0.0002(11) 0.0299(4) 0.025(3) Uani 1 1 d .
C72 C 0.6722(8) 0.0652(9) 0.0217(4) 0.026(3) Uani 1 1 d .
H72A H 0.6751 0.0799 -0.0108 0.032 Uiso 1 1 calc R
C73 C 0.7392(7) 0.1135(9) 0.0598(4) 0.016(3) Uani 1 1 d .
C74 C 1.1337(9) 0.1859(14) 0.2717(5) 0.061(5) Uani 1 1 d .
H74A H 1.1487 0.1809 0.2402 0.092 Uiso 1 1 calc R
H74B H 1.1151 0.1074 0.2806 0.092 Uiso 1 1 calc R
H74C H 1.1851 0.2121 0.2961 0.092 Uiso 1 1 calc R
C75 C 1.0145(10) 0.3031(12) 0.3283(5) 0.061(5) Uani 1 1 d .
H75A H 0.9958 0.2245 0.3371 0.092 Uiso 1 1 calc R
H75B H 0.9666 0.3603 0.3267 0.092 Uiso 1 1 calc R
H75C H 1.0659 0.3291 0.3527 0.092 Uiso 1 1 calc R
C76 C 1.0805(11) 0.4438(13) 0.2516(5) 0.072(5) Uani 1 1 d .
H76A H 1.0960 0.4382 0.2202 0.107 Uiso 1 1 calc R
H76B H 1.1319 0.4692 0.2761 0.107 Uiso 1 1 calc R
H76C H 1.0332 0.5020 0.2496 0.107 Uiso 1 1 calc R
C77 C 0.4077(9) -0.0469(14) -0.0217(5) 0.064(5) Uani 1 1 d .
H77A H 0.3692 -0.0828 -0.0502 0.096 Uiso 1 1 calc R
H77B H 0.3948 0.0383 -0.0208 0.096 Uiso 1 1 calc R
H77C H 0.3976 -0.0852 0.0075 0.096 Uiso 1 1 calc R
C78 C 0.5442(8) 0.0079(15) -0.0804(4) 0.057(4) Uani 1 1 d .
H78A H 0.5043 -0.0254 -0.1090 0.085 Uiso 1 1 calc R
H78B H 0.6050 -0.0051 -0.0826 0.085 Uiso 1 1 calc R
H78C H 0.5333 0.0934 -0.0786 0.085 Uiso 1 1 calc R
C79 C 0.5417(9) -0.2303(13) -0.0297(5) 0.062(4) Uani 1 1 d .
H79A H 0.4998 -0.2613 -0.0581 0.094 Uiso 1 1 calc R
H79B H 0.5325 -0.2702 -0.0006 0.094 Uiso 1 1 calc R
H79C H 0.6016 -0.2453 -0.0330 0.094 Uiso 1 1 calc R
C80 C 1.0088(8) -0.1064(10) 0.1698(4) 0.030(3) Uani 1 1 d .
C81 C 0.9987(9) -0.1938(11) 0.2018(5) 0.040(4) Uani 1 1 d .
H81A H 0.9434 -0.2312 0.1989 0.048 Uiso 1 1 calc R
C82 C 1.0702(10) -0.2278(14) 0.2388(5) 0.056(4) Uani 1 1 d .
H82A H 1.0623 -0.2842 0.2623 0.067 Uiso 1 1 calc R
C83 C 1.1499(10) -0.1809(14) 0.2411(5) 0.056(4) Uani 1 1 d .
H83A H 1.1981 -0.2036 0.2664 0.068 Uiso 1 1 calc R
C84 C 1.1616(9) -0.1015(14) 0.2076(6) 0.056(4) Uani 1 1 d .
H84A H 1.2189 -0.0719 0.2088 0.067 Uiso 1 1 calc R
C85 C 1.0925(8) -0.0625(12) 0.1717(5) 0.042(4) Uani 1 1 d .
H85A H 1.1019 -0.0062 0.1485 0.051 Uiso 1 1 calc R
C86 C 0.8272(8) -0.1469(10) 0.1191(4) 0.025(3) Uiso 1 1 d .
C87 C 0.7856(8) -0.1785(10) 0.1566(4) 0.028(3) Uani 1 1 d .
H87A H 0.8053 -0.1440 0.1876 0.033 Uiso 1 1 calc R
C88 C 0.7188(8) -0.2563(12) 0.1490(5) 0.038(4) Uani 1 1 d .
H88A H 0.6918 -0.2744 0.1748 0.045 Uiso 1 1 calc R
C89 C 0.6879(9) -0.3110(11) 0.1047(5) 0.046(4) Uani 1 1 d .
H89A H 0.6409 -0.3664 0.1000 0.055 Uiso 1 1 calc R
C90 C 0.7279(8) -0.2823(10) 0.0674(5) 0.040(4) Uani 1 1 d .
H90A H 0.7086 -0.3199 0.0369 0.048 Uiso 1 1 calc R
C91 C 0.7950(8) -0.2002(11) 0.0738(4) 0.034(3) Uani 1 1 d .
H91A H 0.8197 -0.1795 0.0474 0.041 Uiso 1 1 calc R
C92 C 0.8831(8) 0.2985(10) 0.0761(4) 0.027(3) Uani 1 1 d .
C93 C 0.9741(7) 0.3032(10) 0.0930(4) 0.028(3) Uani 1 1 d .
H93A H 1.0084 0.2380 0.0867 0.033 Uiso 1 1 calc R
C94 C 1.0164(9) 0.4010(12) 0.1190(4) 0.036(3) Uani 1 1 d .
H94A H 1.0783 0.4018 0.1306 0.043 Uiso 1 1 calc R
C95 C 0.9663(9) 0.4952(12) 0.1271(4) 0.034(3) Uani 1 1 d .
H95A H 0.9935 0.5626 0.1444 0.041 Uiso 1 1 calc R
C96 C 0.8781(10) 0.4925(12) 0.1105(5) 0.049(4) Uani 1 1 d .
H96A H 0.8449 0.5595 0.1162 0.059 Uiso 1 1 calc R
C97 C 0.8337(8) 0.3961(10) 0.0853(4) 0.029(3) Uani 1 1 d .
H97A H 0.7716 0.3965 0.0746 0.035 Uiso 1 1 calc R
C98 C 0.7972(7) 0.2168(11) -0.0206(4) 0.026(3) Uani 1 1 d .
C99 C 0.7944(8) 0.1328(12) -0.0570(4) 0.037(3) Uani 1 1 d .
H99A H 0.8167 0.0550 -0.0489 0.044 Uiso 1 1 calc R
C100 C 0.7589(9) 0.1620(14) -0.1055(4) 0.043(4) Uani 1 1 d .
H10B H 0.7571 0.1040 -0.1300 0.052 Uiso 1 1 calc R
C101 C 0.7272(8) 0.2722(16) -0.1174(5) 0.052(4) Uani 1 1 d .
H10C H 0.7035 0.2913 -0.1503 0.062 Uiso 1 1 calc R
C102 C 0.7290(9) 0.3585(13) -0.0821(5) 0.044(4) Uani 1 1 d .
H10D H 0.7070 0.4363 -0.0905 0.053 Uiso 1 1 calc R
C103 C 0.7635(7) 0.3276(10) -0.0345(4) 0.021(3) Uani 1 1 d .
H10E H 0.7640 0.3858 -0.0102 0.025 Uiso 1 1 calc R
C104 C 1.0372(10) -0.1176(14) 0.0475(5) 0.060(5) Uiso 1 1 d .
H10F H 1.0903 -0.1227 0.0742 0.072 Uiso 1 1 calc R
H10G H 1.0133 -0.1962 0.0354 0.072 Uiso 1 1 calc R
C105 C 1.0372(14) -0.040(2) 0.0167(8) 0.116(8) Uiso 1 1 d .
H10J H 1.0872 0.0076 0.0361 0.139 Uiso 1 1 calc R
C106 C 1.0009(10) 0.0433(13) -0.0075(5) 0.052(4) Uiso 1 1 d .
H10H H 0.9636 0.0232 -0.0396 0.063 Uiso 1 1 calc R
H10I H 1.0360 0.1165 -0.0075 0.063 Uiso 1 1 calc R

loop_
_atom_site_aniso_label
_atom_site_aniso_U_11
_atom_site_aniso_U_22
_atom_site_aniso_U_33
_atom_site_aniso_U_23
_atom_site_aniso_U_13
_atom_site_aniso_U_12
Pd1 0.0348(7) 0.0215(6) 0.0275(6) 0.0022(5) 0.0109(5) -0.0066(5)
Pd2 0.0253(6) 0.0267(6) 0.0275(6) -0.0006(5) 0.0104(4) 0.0029(5)
Cl1 0.037(3) 0.061(3) 0.102(4) 0.014(3) 0.016(2) -0.004(2)
Cl2 0.054(3) 0.081(4) 0.119(5) 0.025(3) 0.025(3) 0.015(3)
P1 0.035(2) 0.0191(19) 0.0201(19) 0.0014(15) 0.0051(16) -0.0033(16)
P2 0.028(2) 0.019(2) 0.0188(18) 0.0005(14) 0.0036(15) 0.0002(15)
P3 0.025(2) 0.0247(19) 0.026(2) 0.0024(15) 0.0067(16) 0.0001(16)
P4 0.0195(19) 0.0249(19) 0.0216(18) 0.0019(14) 0.0053(14) 0.0011(15)
Si1 0.030(2) 0.035(2) 0.042(2) 0.0092(19) -0.0035(18) 0.0002(19)
Si2 0.037(3) 0.062(3) 0.033(3) 0.008(2) -0.0003(19) 0.006(2)
Si3 0.049(3) 0.040(3) 0.031(2) -0.0036(19) -0.0041(19) -0.011(2)
Si4 0.033(2) 0.037(2) 0.034(2) 0.0039(19) -0.0016(18) -0.004(2)
O1 0.051(8) 0.111(10) 0.129(11) 0.046(9) 0.027(7) 0.014(7)
O2 0.100(10) 0.153(13) 0.067(8) 0.033(9) 0.017(7) 0.022(10)
O3 0.117(14) 0.085(11) 0.216(19) -0.026(11) -0.046(12) -0.018(10)
O4 0.142(15) 0.113(12) 0.26(2) 0.043(13) 0.142(14) 0.052(11)
O5 0.23(2) 0.081(15) 0.41(3) 0.066(16) -0.04(2) 0.032(14)
O6 0.113(15) 0.28(3) 0.35(3) -0.16(2) 0.167(17) -0.042(14)
O7 0.084(14) 0.18(2) 0.39(3) 0.091(18) 0.044(16) 0.019(13)
O8 0.27(3) 0.76(7) 0.082(15) 0.04(2) 0.018(17) 0.19(4)
C1 0.035(9) 0.022(8) 0.026(8) -0.004(6) -0.004(7) 0.004(6)
C2 0.021(8) 0.022(7) 0.035(8) -0.007(6) 0.006(6) -0.015(6)
C3 0.025(8) 0.026(8) 0.033(8) 0.016(6) -0.006(6) 0.002(6)
C4 0.030(9) 0.043(9) 0.045(9) 0.021(7) 0.013(7) -0.004(7)
C5 0.047(9) 0.052(10) 0.040(8) 0.004(7) 0.029(7) -0.009(8)
C6 0.039(8) 0.028(7) 0.032(7) 0.010(7) 0.002(6) -0.013(8)
C7 0.024(7) 0.010(7) 0.026(7) 0.008(5) 0.000(6) 0.001(5)
C9 0.030(8) 0.014(7) 0.032(8) -0.002(6) 0.016(6) -0.010(6)
C10 0.036(8) 0.027(8) 0.018(7) -0.006(5) 0.002(6) 0.005(6)
C11 0.023(7) 0.028(7) 0.016(6) -0.001(6) -0.002(5) -0.001(7)
C12 0.044(9) 0.026(8) 0.016(7) -0.004(6) 0.006(6) 0.005(7)
C13 0.037(8) 0.023(8) 0.032(8) -0.012(6) -0.009(6) -0.002(6)
C14 0.059(11) 0.014(7) 0.039(9) -0.001(6) 0.005(8) -0.011(7)
C15 0.039(9) 0.026(8) 0.049(10) 0.009(7) -0.002(8) -0.001(7)
C16 0.046(10) 0.032(9) 0.018(7) -0.002(6) 0.012(7) -0.007(7)
C17 0.037(9) 0.018(7) 0.021(7) 0.000(6) 0.004(6) -0.003(6)
C18 0.028(8) 0.042(9) 0.012(7) 0.002(6) 0.001(6) 0.009(7)
C19 0.023(7) 0.030(8) 0.018(6) -0.011(6) 0.006(5) -0.008(7)
C20 0.029(8) 0.015(6) 0.017(7) 0.007(5) 0.000(6) 0.009(6)
C21 0.037(9) 0.087(13) 0.047(10) -0.026(8) 0.005(7) 0.002(8)
C22 0.055(12) 0.105(15) 0.052(10) 0.037(9) 0.001(9) 0.018(10)
C23 0.072(13) 0.049(11) 0.092(13) 0.004(9) 0.003(10) 0.013(9)
C24 0.035(9) 0.062(12) 0.095(12) -0.003(10) 0.016(8) 0.005(9)
C25 0.030(7) 0.047(8) 0.034(7) 0.010(7) -0.004(6) -0.002(7)
C26 0.031(9) 0.067(12) 0.068(10) 0.037(9) -0.020(7) -0.009(8)
C27 0.028(8) 0.020(7) 0.034(8) -0.002(6) 0.007(6) -0.003(6)
C28 0.047(10) 0.042(10) 0.036(9) 0.009(7) 0.012(7) -0.001(7)
C29 0.040(9) 0.051(11) 0.030(8) 0.024(7) -0.002(7) 0.004(8)
C30 0.057(11) 0.096(15) 0.017(8) 0.023(9) -0.004(7) 0.003(10)
C31 0.055(10) 0.067(13) 0.025(8) -0.001(8) 0.000(7) 0.006(9)
C32 0.040(8) 0.043(9) 0.038(8) 0.010(8) -0.007(6) 0.006(8)
C33 0.038(9) 0.054(10) 0.014(7) 0.000(6) 0.010(6) -0.004(7)
C34 0.045(9) 0.043(9) 0.021(7) -0.002(6) 0.028(7) -0.014(7)
C35 0.032(8) 0.032(8) 0.042(8) 0.000(7) 0.009(6) 0.008(7)
C36 0.071(12) 0.044(10) 0.040(9) 0.013(8) 0.022(8) 0.019(10)
C37 0.061(11) 0.027(9) 0.053(9) -0.002(8) 0.027(8) -0.003(9)
C38 0.030(8) 0.027(8) 0.032(8) 0.003(6) -0.001(6) -0.005(7)
C39 0.021(8) 0.033(8) 0.019(7) 0.003(5) -0.001(6) -0.004(6)
C40 0.044(10) 0.034(10) 0.048(9) -0.010(7) 0.003(7) -0.006(7)
C41 0.033(10) 0.057(11) 0.078(12) 0.004(10) -0.009(9) 0.000(8)
C42 0.061(13) 0.034(9) 0.053(11) -0.022(8) -0.013(9) 0.000(8)
C43 0.046(11) 0.045(10) 0.046(10) -0.019(7) -0.006(8) 0.000(8)
C44 0.042(9) 0.024(7) 0.027(8) 0.004(6) 0.010(7) 0.010(7)
C46 0.025(7) 0.028(7) 0.034(7) -0.005(7) 0.004(6) -0.018(7)
C47 0.041(9) 0.031(8) 0.040(9) -0.016(6) 0.019(7) -0.012(7)
C48 0.039(9) 0.015(7) 0.060(10) -0.004(7) 0.023(8) 0.006(6)
C49 0.022(9) 0.026(8) 0.061(10) -0.001(7) 0.001(7) 0.009(6)
C50 0.049(9) 0.021(7) 0.009(7) 0.002(5) -0.002(6) -0.025(7)
C54 0.042(9) 0.033(9) 0.016(7) 0.001(6) 0.000(6) -0.003(7)
C55 0.039(9) 0.026(8) 0.022(7) -0.001(6) 0.011(6) -0.007(7)
C56 0.081(13) 0.018(8) 0.038(9) 0.000(7) 0.012(8) -0.003(8)
C57 0.071(12) 0.023(8) 0.058(11) -0.007(7) 0.009(9) 0.015(8)
C58 0.027(8) 0.026(8) 0.045(9) -0.008(7) 0.011(7) 0.008(7)
C59 0.034(8) 0.017(7) 0.038(8) -0.007(6) 0.010(6) -0.004(6)
C60 0.031(8) 0.010(7) 0.035(7) -0.001(6) 0.011(6) 0.002(6)
C61 0.026(8) 0.019(7) 0.021(7) -0.003(5) 0.019(6) -0.009(6)
C62 0.036(8) 0.013(7) 0.017(7) 0.003(5) 0.004(6) -0.010(6)
C63 0.032(8) 0.029(8) 0.019(7) 0.009(6) 0.005(6) 0.010(6)
C65 0.018(7) 0.024(7) 0.024(7) 0.014(6) 0.007(5) 0.001(6)
C66 0.025(7) 0.040(8) 0.035(8) 0.007(7) 0.007(6) 0.010(8)
C67 0.038(9) 0.032(8) 0.032(8) -0.002(6) 0.025(7) -0.003(7)
C68 0.046(10) 0.032(9) 0.061(11) 0.015(8) 0.032(8) -0.004(7)
C69 0.027(8) 0.028(8) 0.048(9) 0.006(7) 0.014(7) -0.011(7)
C70 0.029(8) 0.021(8) 0.035(8) 0.004(6) 0.009(6) 0.006(6)
C71 0.012(7) 0.032(8) 0.031(7) 0.009(6) 0.004(5) 0.013(6)
C72 0.030(8) 0.019(7) 0.032(8) 0.009(5) 0.011(6) 0.015(6)
C73 0.019(7) 0.013(6) 0.016(6) -0.002(5) 0.000(5) 0.006(5)
C74 0.047(11) 0.090(13) 0.040(10) -0.010(9) -0.005(8) -0.022(9)
C75 0.075(12) 0.049(11) 0.056(10) -0.005(8) 0.007(9) 0.003(9)
C76 0.100(15) 0.054(11) 0.052(11) 0.008(9) -0.001(10) -0.038(10)
C77 0.054(11) 0.072(12) 0.062(11) 0.004(9) 0.004(9) 0.015(9)
C78 0.041(9) 0.088(12) 0.040(8) 0.005(9) 0.007(7) -0.024(10)
C79 0.069(11) 0.042(9) 0.074(10) -0.009(9) 0.012(8) -0.007(9)
C80 0.032(8) 0.023(8) 0.037(8) 0.008(6) 0.013(7) 0.015(6)
C81 0.038(9) 0.038(9) 0.042(9) 0.008(7) 0.003(7) 0.006(7)
C82 0.075(12) 0.045(9) 0.049(10) 0.033(9) 0.014(9) 0.019(10)
C83 0.032(10) 0.074(13) 0.054(11) 0.008(9) -0.009(8) 0.012(9)
C84 0.025(9) 0.069(12) 0.068(12) -0.011(9) -0.001(8) 0.012(8)
C85 0.016(8) 0.053(10) 0.058(10) 0.011(8) 0.007(7) -0.006(7)
C87 0.023(8) 0.023(8) 0.034(8) 0.007(6) 0.003(6) 0.008(6)
C88 0.034(9) 0.037(10) 0.048(9) 0.002(7) 0.020(7) -0.011(7)
C89 0.037(9) 0.029(9) 0.076(12) 0.009(8) 0.023(8) -0.006(7)
C90 0.025(8) 0.029(8) 0.058(10) -0.015(7) -0.009(7) -0.014(6)
C91 0.028(8) 0.038(9) 0.039(8) 0.002(6) 0.012(6) 0.006(7)
C92 0.030(8) 0.035(9) 0.014(6) 0.010(5) 0.006(6) -0.010(6)
C93 0.026(8) 0.034(9) 0.023(7) 0.010(6) 0.008(6) 0.011(6)
C94 0.039(9) 0.048(9) 0.020(8) 0.001(7) 0.005(6) -0.005(8)
C95 0.040(9) 0.040(10) 0.028(8) -0.005(7) 0.016(7) -0.011(8)
C96 0.068(12) 0.035(10) 0.042(9) -0.010(7) 0.008(8) 0.013(9)
C97 0.026(8) 0.026(8) 0.033(8) 0.004(6) 0.006(6) 0.004(6)
C98 0.007(7) 0.044(9) 0.028(7) -0.006(6) 0.004(6) -0.015(6)
C99 0.029(9) 0.052(10) 0.029(8) 0.002(7) 0.005(6) 0.000(7)
C100 0.040(9) 0.066(11) 0.018(8) -0.010(7) -0.007(7) -0.013(8)
C101 0.041(9) 0.076(12) 0.030(8) 0.008(10) -0.009(7) 0.013(10)
C102 0.031(9) 0.040(10) 0.060(11) 0.034(8) 0.007(8) 0.015(7)
C103 0.015(7) 0.017(7) 0.035(8) 0.010(6) 0.013(6) 0.003(6)

loop_
_atom_type_symbol
_atom_type_description
_atom_type_scat_dispersion_real
_atom_type_scat_dispersion_imag
_atom_type_scat_source
C C 0.0033 0.0016 'International Tables Vol C Tables 4.2.6.8 and 6.1.1.4'
H H 0.0000 0.0000 'International Tables Vol C Tables 4.2.6.8 and 6.1.1.4'
O O 0.0106 0.0060 'International Tables Vol C Tables 4.2.6.8 and 6.1.1.4'
Si Si 0.0817 0.0704 'International Tables Vol C Tables 4.2.6.8 and 6.1.1.4'
P P 0.1023 0.0942 'International Tables Vol C Tables 4.2.6.8 and 6.1.1.4'
Cl Cl 0.1484 0.1585 'International Tables Vol C Tables 4.2.6.8 and 6.1.1.4'
Pd Pd -0.9988 1.0072 'International Tables Vol C Tables 4.2.6.8 and 6.1.1.4'

loop_
_geom_angle_atom_site_label_1
_geom_angle_atom_site_label_2
_geom_angle_atom_site_label_3
_geom_angle
C52 Pd1 C53 37.3(5)
C52 Pd1 C51 35.2(5)
C53 Pd1 C51 67.2(5)
C52 Pd1 P2 134.8(5)
C53 Pd1 P2 99.4(3)
C51 Pd1 P2 164.3(4)
C52 Pd1 P1 128.6(5)
C53 Pd1 P1 165.7(3)
C51 Pd1 P1 98.8(4)
P2 Pd1 P1 94.94(11)
C105 Pd2 C104 33.8(6)
C105 Pd2 C106 33.1(6)
C104 Pd2 C106 66.6(5)
C105 Pd2 P3 131.7(6)
C104 Pd2 P3 98.7(4)
C106 Pd2 P3 164.4(4)
C105 Pd2 P4 134.1(6)
C104 Pd2 P4 166.5(4)
C106 Pd2 P4 101.0(4)
P3 Pd2 P4 94.07(12)
O4 Cl1 O1 109.7(8)
O4 Cl1 O3 109.4(10)
O1 Cl1 O3 108.0(10)
O4 Cl1 O2 112.3(10)
O1 Cl1 O2 108.4(8)
O3 Cl1 O2 109.0(9)
O5 Cl2 O6 116.5(17)
O5 Cl2 O8 104(2)
O6 Cl2 O8 106.0(15)
O5 Cl2 O7 106.1(13)
O6 Cl2 O7 112.3(13)
O8 Cl2 O7 112.1(17)
C33 P1 C27 106.5(5)
C33 P1 C9 107.8(6)
C27 P1 C9 106.4(5)
C33 P1 Pd1 113.2(4)
C27 P1 Pd1 112.7(4)
C9 P1 Pd1 109.9(4)
C45 P2 C39 105.8(5)
C45 P2 C20 105.8(5)
C39 P2 C20 106.2(5)
C45 P2 Pd1 114.3(4)
C39 P2 Pd1 112.7(4)
C20 P2 Pd1 111.4(4)
C86 P3 C62 107.4(5)
C86 P3 C80 106.4(6)
C62 P3 C80 102.5(5)
C86 P3 Pd2 113.0(4)
C62 P3 Pd2 111.2(4)
C80 P3 Pd2 115.6(4)
C92 P4 C98 106.5(5)
C92 P4 C73 110.7(5)
C98 P4 C73 103.5(5)
C92 P4 Pd2 109.9(4)
C98 P4 Pd2 116.8(4)
C73 P4 Pd2 109.2(3)
C26 Si1 C24 108.2(7)
C26 Si1 C25 108.8(6)
C24 Si1 C25 110.0(7)
C26 Si1 C18 108.1(6)
C24 Si1 C18 111.3(6)
C25 Si1 C18 110.4(5)
C22 Si2 C23 107.8(7)
C22 Si2 C21 109.8(7)
C23 Si2 C21 108.7(7)
C22 Si2 C1 107.4(7)
C23 Si2 C1 111.5(6)
C21 Si2 C1 111.5(6)
C74 Si3 C75 109.3(6)
C74 Si3 C76 108.5(7)
C75 Si3 C76 110.0(7)
C74 Si3 C54 108.3(6)
C75 Si3 C54 110.1(6)
C76 Si3 C54 110.7(6)
C79 Si4 C77 106.6(7)
C79 Si4 C78 108.9(7)
C77 Si4 C78 109.3(6)
C79 Si4 C71 112.0(6)
C77 Si4 C71 112.4(6)
C78 Si4 C71 107.5(6)
C10 C1 C2 118.7(11)
C10 C1 Si2 118.7(9)
C2 C1 Si2 122.6(10)
C1 C2 C7 119.2(11)
C1 C2 C3 121.3(11)
C7 C2 C3 119.5(11)
C4 C3 C2 120.8(11)
C3 C4 C5 120.3(12)
C6 C5 C4 121.3(12)
C5 C6 C7 121.5(12)
C8 C7 C2 120.6(10)
C8 C7 C6 122.6(10)
C2 C7 C6 116.6(11)
C9 C8 C7 119.5(10)
C9 C8 C11 122.0(10)
C7 C8 C11 118.4(10)
C8 C9 C10 119.0(10)
C8 C9 P1 121.6(9)
C10 C9 P1 119.0(9)
C1 C10 C9 122.7(11)
C20 C11 C12 118.6(10)
C20 C11 C8 123.5(11)
C12 C11 C8 117.8(10)
C13 C12 C17 118.6(11)
C13 C12 C11 121.2(11)
C17 C12 C11 120.3(11)
C14 C13 C12 121.4(12)
C13 C14 C15 120.6(13)
C14 C15 C16 120.0(12)
C15 C16 C17 121.3(13)
C16 C17 C18 122.1(12)
C16 C17 C12 118.1(12)
C18 C17 C12 119.7(11)
C19 C18 C17 117.5(10)
C19 C18 Si1 120.2(9)
C17 C18 Si1 122.3(9)
C18 C19 C20 123.4(11)
C11 C20 C19 120.4(11)
C11 C20 P2 120.9(8)
C19 C20 P2 118.3(9)
C32 C27 C28 119.2(12)
C32 C27 P1 122.6(10)
C28 C27 P1 118.2(10)
C27 C28 C29 121.1(13)
C30 C29 C28 120.4(13)
C29 C30 C31 117.9(13)
C30 C31 C32 121.6(15)
C27 C32 C31 119.6(14)
C34 C33 C38 118.7(12)
C34 C33 P1 118.2(10)
C38 C33 P1 123.1(10)
C35 C34 C33 120.2(12)
C34 C35 C36 121.4(13)
C35 C36 C37 119.3(14)
C38 C37 C36 120.3(14)
C37 C38 C33 120.1(12)
C44 C39 C40 118.4(11)
C44 C39 P2 124.3(10)
C40 C39 P2 117.1(9)
C39 C40 C41 120.9(13)
C42 C41 C40 117.4(15)
C43 C42 C41 123.2(14)
C42 C43 C44 119.0(14)
C39 C44 C43 120.9(13)
C46 C45 C50 118.3(11)
C46 C45 P2 122.8(9)
C50 C45 P2 118.8(9)
C45 C46 C47 121.4(12)
C46 C47 C48 120.3(12)
C49 C48 C47 118.6(12)
C48 C49 C50 120.6(12)
C49 C50 C45 120.7(11)
C52 C51 Pd1 71.5(9)
C51 C52 C53 126.6(17)
C51 C52 Pd1 73.2(10)
C53 C52 Pd1 71.9(9)
C52 C53 Pd1 70.8(9)
C63 C54 C55 117.5(11)
C63 C54 Si3 117.7(9)
C55 C54 Si3 124.9(9)
C54 C55 C56 123.5(12)
C54 C55 C60 119.5(10)
C56 C55 C60 116.9(12)
C57 C56 C55 124.2(14)
C56 C57 C58 117.7(13)
C59 C58 C57 122.9(13)
C58 C59 C60 120.5(12)
C61 C60 C55 120.8(11)
C61 C60 C59 121.3(11)
C55 C60 C59 117.8(11)
C62 C61 C60 120.5(11)
C62 C61 C64 119.4(10)
C60 C61 C64 120.0(11)
C61 C62 C63 117.2(10)
C61 C62 P3 124.5(8)
C63 C62 P3 117.8(9)
C54 C63 C62 124.4(11)
C73 C64 C65 120.4(10)
C73 C64 C61 120.4(10)
C65 C64 C61 119.2(10)
C64 C65 C66 122.5(10)
C64 C65 C70 120.0(10)
C66 C65 C70 117.4(10)
C67 C66 C65 121.6(11)
C66 C67 C68 120.9(12)
C69 C68 C67 118.9(12)
C68 C69 C70 123.7(13)
C69 C70 C71 124.8(12)
C69 C70 C65 117.6(11)
C71 C70 C65 117.6(10)
C72 C71 C70 119.2(11)
C72 C71 Si4 117.9(9)
C70 C71 Si4 122.9(9)
C71 C72 C73 122.7(11)
C64 C73 C72 119.7(11)
C64 C73 P4 123.8(8)
C72 C73 P4 115.4(8)
C81 C80 C85 118.7(12)
C81 C80 P3 122.5(10)
C85 C80 P3 118.8(9)
C80 C81 C82 119.9(13)
C83 C82 C81 120.2(13)
C82 C83 C84 120.1(14)
C83 C84 C85 121.5(14)
C84 C85 C80 119.3(13)
C91 C86 C87 117.0(11)
C91 C86 P3 119.2(9)
C87 C86 P3 123.8(9)
C88 C87 C86 121.2(12)
C87 C88 C89 122.1(13)
C88 C89 C90 117.9(12)
C91 C90 C89 121.3(13)
C90 C91 C86 120.5(12)
C93 C92 C97 118.1(11)
C93 C92 P4 116.7(9)
C97 C92 P4 125.2(9)
C92 C93 C94 122.2(11)
C95 C94 C93 118.3(12)
C96 C95 C94 120.2(13)
C95 C96 C97 123.0(13)
C96 C97 C92 118.2(12)
C103 C98 C99 117.1(11)
C103 C98 P4 125.6(9)
C99 C98 P4 117.2(10)
C98 C99 C100 120.7(13)
C101 C100 C99 120.1(13)
C100 C101 C102 120.9(13)
C103 C102 C101 118.1(13)
C98 C103 C102 123.1(12)
C105 C104 Pd2 70.9(12)
C106 C105 C104 150(2)
C106 C105 Pd2 76.3(13)
C104 C105 Pd2 75.3(12)
C105 C106 Pd2 70.6(12)

loop_
_geom_bond_atom_site_label_1
_geom_bond_atom_site_label_2
_geom_bond_distance
Pd1 C52 2.164(17)
Pd1 C53 2.178(13)
Pd1 C51 2.184(13)
Pd1 P2 2.307(3)
Pd1 P1 2.319(3)
Pd2 C105 2.10(2)
Pd2 C104 2.154(14)
Pd2 C106 2.167(14)
Pd2 P3 2.291(3)
Pd2 P4 2.316(3)
Cl1 O4 1.382(13)
Cl1 O1 1.408(11)
Cl1 O3 1.412(14)
Cl1 O2 1.438(11)
Cl2 O5 1.243(16)
Cl2 O6 1.256(13)
Cl2 O8 1.36(2)
Cl2 O7 1.395(19)
P1 C33 1.821(13)
P1 C27 1.832(12)
P1 C9 1.855(11)
P2 C45 1.828(11)
P2 C39 1.842(11)
P2 C20 1.849(11)
P3 C86 1.797(12)
P3 C62 1.826(11)
P3 C80 1.844(12)
P4 C92 1.817(11)
P4 C98 1.827(12)
P4 C73 1.858(11)
Si1 C26 1.851(13)
Si1 C24 1.869(14)
Si1 C25 1.871(11)
Si1 C18 1.910(12)
Si2 C22 1.852(14)
Si2 C23 1.883(14)
Si2 C21 1.887(14)
Si2 C1 1.905(12)
Si3 C74 1.860(15)
Si3 C75 1.862(14)
Si3 C76 1.879(14)
Si3 C54 1.909(12)
Si4 C79 1.856(14)
Si4 C77 1.872(14)
Si4 C78 1.887(13)
Si4 C71 1.914(12)
C1 C10 1.362(16)
C1 C2 1.424(15)
C2 C7 1.426(15)
C2 C3 1.432(15)
C3 C4 1.357(15)
C4 C5 1.389(16)
C5 C6 1.355(15)
C6 C7 1.442(14)
C7 C8 1.414(15)
C8 C9 1.381(14)
C8 C11 1.511(14)
C9 C10 1.435(15)
C11 C20 1.364(15)
C11 C12 1.430(16)
C12 C13 1.424(16)
C12 C17 1.426(16)
C13 C14 1.363(16)
C14 C15 1.377(17)
C15 C16 1.400(17)
C16 C17 1.407(14)
C17 C18 1.421(16)
C18 C19 1.370(16)
C19 C20 1.407(14)
C27 C32 1.361(17)
C27 C28 1.367(16)
C28 C29 1.385(16)
C29 C30 1.367(18)
C30 C31 1.38(2)
C31 C32 1.389(16)
C33 C34 1.400(16)
C33 C38 1.412(16)
C34 C35 1.368(16)
C35 C36 1.385(19)
C36 C37 1.390(18)
C37 C38 1.383(17)
C39 C44 1.376(15)
C39 C40 1.390(16)
C40 C41 1.401(17)
C41 C42 1.380(19)
C42 C43 1.328(18)
C43 C44 1.399(16)
C45 C46 1.351(14)
C45 C50 1.417(15)
C46 C47 1.377(15)
C47 C48 1.411(16)
C48 C49 1.365(16)
C49 C50 1.373(16)
C51 C52 1.316(19)
C52 C53 1.387(18)
C54 C63 1.377(15)
C54 C55 1.415(15)
C55 C56 1.417(16)
C55 C60 1.430(15)
C56 C57 1.350(18)
C57 C58 1.385(17)
C58 C59 1.343(15)
C59 C60 1.437(15)
C60 C61 1.397(14)
C61 C62 1.391(15)
C61 C64 1.518(15)
C62 C63 1.427(15)
C64 C73 1.355(14)
C64 C65 1.403(15)
C65 C66 1.440(14)
C65 C70 1.461(15)
C66 C67 1.357(15)
C67 C68 1.414(17)
C68 C69 1.367(16)
C69 C70 1.398(16)
C70 C71 1.437(15)
C71 C72 1.348(15)
C72 C73 1.432(14)
C80 C81 1.374(16)
C80 C85 1.390(16)
C81 C82 1.403(17)
C82 C83 1.343(18)
C83 C84 1.349(19)
C84 C85 1.379(17)
C86 C91 1.405(15)
C86 C87 1.418(15)
C87 C88 1.342(16)
C88 C89 1.385(17)
C89 C90 1.390(17)
C90 C91 1.379(15)
C92 C93 1.396(14)
C92 C97 1.401(15)
C93 C94 1.403(15)
C94 C95 1.369(16)
C95 C96 1.355(17)
C96 C97 1.393(16)
C98 C103 1.374(15)
C98 C99 1.396(16)
C99 C100 1.402(16)
C100 C101 1.348(19)
C101 C102 1.392(19)
C102 C103 1.383(17)
C104 C105 1.24(2)
C105 C106 1.22(2)
